data_4118569
loop_
_publ_author_name
'Chen Zhao'
'Robert M. Parrish'
'Mark D. Smith'
'Perry J. Pellechia'
'C. David Sherrill'
'Ken D. Shimizu'

_publ_section_title
;
 Do Deuteriums Form Stronger CH-\p Interactions?
;
_journal_name_full 'Journal of the American Chemical Society'
_journal_page_first 14306
_journal_page_last 14309
_journal_paper_doi 10.1021/ja305788p
_journal_volume 134
_journal_year 2012
_chemical_formula_moiety '3(C31 H23 N O3), C2 H3 N'
_chemical_formula_sum 'C95 H72 N4 O9'
_chemical_formula_weight 1413.57
_chemical_name_systematic
; 
 ? 
;
_space_group_IT_number 14
_symmetry_cell_setting monoclinic
_symmetry_space_group_name_Hall '-P 2ybc'
_symmetry_space_group_name_H-M 'P 1 21/c 1'
_atom_sites_solution_hydrogens geom
_atom_sites_solution_primary direct
_atom_sites_solution_secondary difmap
_audit_creation_method SHELXL-97
_cell_angle_alpha 90.00
_cell_angle_beta 100.6530(10)
_cell_angle_gamma 90.00
_cell_formula_units_Z 4
_cell_length_a 11.9615(5)
_cell_length_b 27.1593(12)
_cell_length_c 22.5319(10)
_cell_measurement_reflns_used 8110
_cell_measurement_temperature 100(2)
_cell_measurement_theta_max 24.272
_cell_measurement_theta_min 2.282
_cell_volume 7193.7(5)
_computing_cell_refinement 'SAINT-Plus Version 6.45 (Bruker, 2001)'
_computing_data_collection 'SMART Version 5.625 (Bruker, 2001)'
_computing_data_reduction 'SAINT-Plus Version 6.45 (Bruker, 2001)'
_computing_molecular_graphics various
_computing_publication_material 'SHELXTL Version 6.14 (Bruker, 2000)'
_computing_structure_refinement 'SHELXL-97 (Sheldrick, 1997)'
_computing_structure_solution 'SHELXS-97 (Sheldrick, 1990)'
_diffrn_ambient_temperature 100(2)
_diffrn_measured_fraction_theta_full 0.999
_diffrn_measured_fraction_theta_max 0.999
_diffrn_measurement_device_type 'Bruker SMART APEX CCD diffractometer'
_diffrn_measurement_method 'omega scans'
_diffrn_radiation_monochromator graphite
_diffrn_radiation_source 'fine-focus sealed tube'
_diffrn_radiation_type MoK\a
_diffrn_radiation_wavelength 0.71073
_diffrn_reflns_av_R_equivalents 0.0454
_diffrn_reflns_av_sigmaI/netI 0.0248
_diffrn_reflns_limit_h_max 13
_diffrn_reflns_limit_h_min -13
_diffrn_reflns_limit_k_max 31
_diffrn_reflns_limit_k_min -31
_diffrn_reflns_limit_l_max 26
_diffrn_reflns_limit_l_min -26
_diffrn_reflns_number 96815
_diffrn_reflns_theta_full 24.27
_diffrn_reflns_theta_max 24.27
_diffrn_reflns_theta_min 1.50
_exptl_absorpt_coefficient_mu 0.084
_exptl_absorpt_correction_type none
_exptl_crystal_colour colorless
_exptl_crystal_density_diffrn 1.305
_exptl_crystal_description needle
_exptl_crystal_F_000 2968
_exptl_crystal_size_max 0.54
_exptl_crystal_size_mid 0.20
_exptl_crystal_size_min 0.18
_refine_diff_density_max 0.464
_refine_diff_density_min -0.253
_refine_diff_density_rms 0.034
_refine_ls_extinction_method none
_refine_ls_goodness_of_fit_ref 1.040
_refine_ls_hydrogen_treatment constr
_refine_ls_matrix_type full
_refine_ls_number_parameters 1148
_refine_ls_number_reflns 11656
_refine_ls_number_restraints 72
_refine_ls_restrained_S_all 1.061
_refine_ls_R_factor_all 0.0506
_refine_ls_R_factor_gt 0.0404
_refine_ls_shift/su_max 0.001
_refine_ls_shift/su_mean 0.000
_refine_ls_structure_factor_coef Fsqd
_refine_ls_weighting_details 'calc w=1/[\s^2^(Fo^2^)+(0.0344P)^2^+3.6974P] where P=(Fo^2^+2Fc^2^)/3'
_refine_ls_weighting_scheme calc
_refine_ls_wR_factor_gt 0.0904
_refine_ls_wR_factor_ref 0.0963
_reflns_number_gt 9810
_reflns_number_total 11656
_reflns_threshold_expression >2sigma(I)
_cod_data_source_file ja305788p_si_003.cif
_cod_data_source_block cza171s
_cod_original_sg_symbol_H-M 'P 21/c'
_cod_database_code 4118569

loop_
_symmetry_equiv_pos_as_xyz
'x, y, z'
'-x, y+1/2, -z+1/2'
'-x, -y, -z'
'x, -y-1/2, z-1/2'

loop_
_atom_site_label
_atom_site_type_symbol
_atom_site_fract_x
_atom_site_fract_y
_atom_site_fract_z
_atom_site_U_iso_or_equiv
_atom_site_adp_type
_atom_site_occupancy
_atom_site_symmetry_multiplicity
_atom_site_calc_flag
_atom_site_refinement_flags
_atom_site_disorder_assembly
_atom_site_disorder_group
C1A C 0.30292(14) 0.51500(6) 0.71418(8) 0.0270(4) Uani 1 1 d . . .
C2A C 0.20090(13) 0.55164(6) 0.71445(8) 0.0262(4) Uani 1 1 d . . .
H2A H 0.1762 0.5514 0.7545 0.031 Uiso 1 1 calc R . .
C3A C 0.21939(14) 0.60366(6) 0.69452(8) 0.0259(4) Uani 1 1 d . A .
C4A C 0.07476(14) 0.57180(6) 0.62067(8) 0.0268(4) Uani 1 1 d . A .
C5A C 0.10808(14) 0.53031(6) 0.66497(7) 0.0263(4) Uani 1 1 d . . .
H5A H 0.0414 0.5187 0.6822 0.032 Uiso 1 1 calc R . .
C6A C 0.17084(14) 0.48601(6) 0.64119(8) 0.0271(4) Uani 1 1 d . . .
C7A C 0.26381(14) 0.50647(6) 0.61026(8) 0.0278(4) Uani 1 1 d . . .
C8A C 0.34794(14) 0.52428(6) 0.65622(8) 0.0270(4) Uani 1 1 d . . .
C9A C 0.44585(15) 0.54563(7) 0.64321(9) 0.0334(4) Uani 1 1 d . . .
H9A H 0.5027 0.5586 0.6744 0.040 Uiso 1 1 calc R . .
C10A C 0.45810(16) 0.54751(8) 0.58306(9) 0.0407(5) Uani 1 1 d . . .
H10B H 0.5253 0.5613 0.5731 0.049 Uiso 1 1 calc R . .
C11A C 0.37406(16) 0.52968(8) 0.53742(9) 0.0396(5) Uani 1 1 d . . .
H11B H 0.3846 0.5314 0.4967 0.048 Uiso 1 1 calc R . .
C12A C 0.27422(15) 0.50929(7) 0.55038(8) 0.0319(4) Uani 1 1 d . . .
H12B H 0.2156 0.4978 0.5191 0.038 Uiso 1 1 calc R . .
C13A C 0.38609(14) 0.50958(6) 0.77236(8) 0.0277(4) Uani 1 1 d . . .
C14A C 0.39886(15) 0.46488(7) 0.80284(8) 0.0317(4) Uani 1 1 d . . .
H14B H 0.3526 0.4376 0.7875 0.038 Uiso 1 1 calc R . .
C15A C 0.47841(15) 0.45979(7) 0.85541(9) 0.0356(4) Uani 1 1 d . . .
H15B H 0.4869 0.4290 0.8758 0.043 Uiso 1 1 calc R . .
C16A C 0.54565(15) 0.49916(7) 0.87852(9) 0.0369(5) Uani 1 1 d . . .
H16B H 0.6007 0.4955 0.9145 0.044 Uiso 1 1 calc R . .
C17A C 0.53219(15) 0.54391(7) 0.84892(9) 0.0361(4) Uani 1 1 d . . .
H17B H 0.5776 0.5712 0.8649 0.043 Uiso 1 1 calc R . .
C18A C 0.45319(14) 0.54927(7) 0.79617(8) 0.0327(4) Uani 1 1 d . . .
H18B H 0.4447 0.5802 0.7761 0.039 Uiso 1 1 calc R . .
C19A C 0.10076(15) 0.44457(6) 0.61009(7) 0.0278(4) Uani 1 1 d . . .
C20A C 0.15249(16) 0.39937(7) 0.60586(9) 0.0361(4) Uani 1 1 d . . .
H20B H 0.2308 0.3953 0.6227 0.043 Uiso 1 1 calc R . .
C21A C 0.09119(18) 0.36008(7) 0.57731(9) 0.0429(5) Uani 1 1 d . . .
H21B H 0.1273 0.3292 0.5750 0.052 Uiso 1 1 calc R . .
C22A C -0.02223(18) 0.36583(7) 0.55228(8) 0.0401(5) Uani 1 1 d . . .
H22B H -0.0644 0.3389 0.5328 0.048 Uiso 1 1 calc R . .
C23A C -0.07414(17) 0.41063(7) 0.55558(8) 0.0393(5) Uani 1 1 d . . .
H23B H -0.1522 0.4146 0.5382 0.047 Uiso 1 1 calc R . .
C24A C -0.01296(16) 0.45012(7) 0.58424(8) 0.0349(4) Uani 1 1 d . . .
H24B H -0.0492 0.4811 0.5861 0.042 Uiso 1 1 calc R . .
C25A C 0.1616(3) 0.65643(11) 0.60447(18) 0.0257(9) Uani 0.590(3) 1 d PDU A 1
C26A C 0.0770(3) 0.69340(11) 0.59628(15) 0.0281(8) Uani 0.590(3) 1 d PD A 1
C27A C 0.0951(6) 0.7338(3) 0.5617(5) 0.0376(16) Uani 0.590(3) 1 d PD A 1
H27B H 0.0392 0.7591 0.5557 0.045 Uiso 0.590(3) 1 calc PR A 1
C28A C 0.1896(4) 0.73928(17) 0.5355(2) 0.0366(10) Uani 0.590(3) 1 d PD A 1
H28B H 0.1988 0.7680 0.5128 0.044 Uiso 0.590(3) 1 calc PR A 1
C29A C 0.2712(3) 0.70234(12) 0.54286(14) 0.0385(9) Uani 0.590(3) 1 d PD A 1
H29B H 0.3367 0.7051 0.5248 0.046 Uiso 0.590(3) 1 calc PR A 1
C30A C 0.2557(4) 0.66143(19) 0.5769(2) 0.0300(12) Uani 0.590(3) 1 d PD A 1
H30B H 0.3111 0.6360 0.5817 0.036 Uiso 0.590(3) 1 calc PR A 1
C31A C -0.0285(5) 0.6889(2) 0.6222(3) 0.0416(14) Uani 0.590(3) 1 d PD A 1
H31G H -0.0895 0.6749 0.5918 0.062 Uiso 0.590(3) 1 calc PR A 1
H31I H -0.0514 0.7215 0.6341 0.062 Uiso 0.590(3) 1 calc PR A 1
H31H H -0.0140 0.6673 0.6576 0.062 Uiso 0.590(3) 1 calc PR A 1
C32A C 0.1152(4) 0.65901(16) 0.6109(3) 0.0257(9) Uani 0.410(3) 1 d PDU A 2
C33A C 0.1965(5) 0.6771(2) 0.5813(3) 0.0339(14) Uani 0.410(3) 1 d PD A 2
C34A C 0.1706(7) 0.7229(2) 0.5554(3) 0.0409(17) Uani 0.410(3) 1 d PD A 2
H34B H 0.2238 0.7382 0.5349 0.049 Uiso 0.410(3) 1 calc PR A 2
C35A C 0.0706(10) 0.7469(4) 0.5584(8) 0.043(3) Uani 0.410(3) 1 d PD A 2
H35B H 0.0559 0.7784 0.5401 0.051 Uiso 0.410(3) 1 calc PR A 2
C36A C -0.0089(5) 0.72538(18) 0.5881(2) 0.0490(16) Uani 0.410(3) 1 d PD A 2
H36B H -0.0788 0.7416 0.5892 0.059 Uiso 0.410(3) 1 calc PR A 2
C37A C 0.0142(6) 0.6804(3) 0.6158(4) 0.036(2) Uani 0.410(3) 1 d PD A 2
H37B H -0.0376 0.6651 0.6374 0.043 Uiso 0.410(3) 1 calc PR A 2
C38A C 0.3001(6) 0.6494(3) 0.5728(4) 0.0334(17) Uani 0.410(3) 1 d PD A 2
H38H H 0.3172 0.6239 0.6039 0.050 Uiso 0.410(3) 1 calc PR A 2
H38I H 0.3646 0.6722 0.5762 0.050 Uiso 0.410(3) 1 calc PR A 2
H38G H 0.2866 0.6340 0.5328 0.050 Uiso 0.410(3) 1 calc PR A 2
N1A N 0.14578(12) 0.61215(5) 0.64021(6) 0.0282(3) Uani 1 1 d D . .
O1A O 0.23954(9) 0.46987(4) 0.69839(5) 0.0281(3) Uani 1 1 d . . .
O2A O 0.28645(10) 0.63390(4) 0.72007(5) 0.0301(3) Uani 1 1 d . . .
O3A O 0.00169(10) 0.57200(5) 0.57604(5) 0.0344(3) Uani 1 1 d . . .
C1B C 0.51541(14) 0.22527(6) 0.33196(8) 0.0271(4) Uani 1 1 d . . .
C2B C 0.55781(14) 0.26454(6) 0.28959(9) 0.0305(4) Uani 1 1 d . . .
H2B H 0.6410 0.2713 0.3023 0.037 Uiso 1 1 calc R . .
C3B C 0.52752(15) 0.25313(7) 0.22296(9) 0.0340(4) Uani 1 1 d . B .
C4B C 0.42345(14) 0.32346(6) 0.23654(8) 0.0302(4) Uani 1 1 d . B .
C5B C 0.48614(14) 0.30994(6) 0.29885(8) 0.0291(4) Uani 1 1 d . . .
H5B H 0.5358 0.3377 0.3172 0.035 Uiso 1 1 calc R . .
C6B C 0.41108(14) 0.28985(6) 0.34439(8) 0.0275(4) Uani 1 1 d . . .
C7B C 0.32861(14) 0.25263(6) 0.30962(8) 0.0257(4) Uani 1 1 d . . .
C8B C 0.39444(14) 0.21192(6) 0.30177(7) 0.0243(4) Uani 1 1 d . . .
C9B C 0.34825(14) 0.17183(6) 0.26853(8) 0.0274(4) Uani 1 1 d . . .
H9B H 0.3940 0.1444 0.2622 0.033 Uiso 1 1 calc R . .
C10B C 0.23202(15) 0.17280(7) 0.24445(8) 0.0303(4) Uani 1 1 d . . .
H10A H 0.1977 0.1453 0.2220 0.036 Uiso 1 1 calc R . .
C11B C 0.16590(15) 0.21326(7) 0.25276(8) 0.0312(4) Uani 1 1 d . . .
H11A H 0.0869 0.2131 0.2361 0.037 Uiso 1 1 calc R . .
C12B C 0.21372(14) 0.25412(6) 0.28515(8) 0.0276(4) Uani 1 1 d . . .
H12A H 0.1689 0.2821 0.2903 0.033 Uiso 1 1 calc R . .
C13B C 0.59571(14) 0.18430(6) 0.35566(8) 0.0286(4) Uani 1 1 d . . .
C14B C 0.61804(16) 0.17244(7) 0.41629(9) 0.0371(5) Uani 1 1 d . . .
H14A H 0.5837 0.1911 0.4438 0.045 Uiso 1 1 calc R . .
C15B C 0.69001(17) 0.13362(7) 0.43779(9) 0.0410(5) Uani 1 1 d . . .
H15A H 0.7044 0.1259 0.4796 0.049 Uiso 1 1 calc R . .
C16B C 0.74045(15) 0.10641(7) 0.39838(9) 0.0377(5) Uani 1 1 d . . .
H16A H 0.7895 0.0798 0.4128 0.045 Uiso 1 1 calc R . .
C17B C 0.71935(17) 0.11807(8) 0.33796(10) 0.0426(5) Uani 1 1 d . . .
H17A H 0.7540 0.0994 0.3107 0.051 Uiso 1 1 calc R . .
C18B C 0.64805(16) 0.15682(7) 0.31653(9) 0.0387(5) Uani 1 1 d . . .
H18A H 0.6348 0.1647 0.2747 0.046 Uiso 1 1 calc R . .
C19B C 0.36426(14) 0.32655(6) 0.38324(8) 0.0287(4) Uani 1 1 d . . .
C20B C 0.38190(16) 0.32100(7) 0.44533(9) 0.0376(5) Uani 1 1 d . . .
H20A H 0.4291 0.2951 0.4641 0.045 Uiso 1 1 calc R . .
C21B C 0.33121(17) 0.35290(8) 0.48029(9) 0.0420(5) Uani 1 1 d . . .
H21A H 0.3437 0.3487 0.5229 0.050 Uiso 1 1 calc R . .
C22B C 0.26277(16) 0.39072(7) 0.45392(9) 0.0386(5) Uani 1 1 d . . .
H22A H 0.2270 0.4121 0.4780 0.046 Uiso 1 1 calc R . .
C23B C 0.24668(16) 0.39723(7) 0.39238(9) 0.0374(5) Uani 1 1 d . . .
H23A H 0.2007 0.4236 0.3740 0.045 Uiso 1 1 calc R . .
C24B C 0.29729(15) 0.36548(7) 0.35703(9) 0.0338(4) Uani 1 1 d . . .
H24A H 0.2861 0.3704 0.3146 0.041 Uiso 1 1 calc R . .
C25B C 0.3929(2) 0.28555(11) 0.13192(11) 0.0296(7) Uani 0.801(3) 1 d PD B 1
C26B C 0.4542(2) 0.29968(9) 0.08782(11) 0.0381(7) Uani 0.801(3) 1 d PD B 1
C27B C 0.3978(4) 0.29666(17) 0.02831(17) 0.0467(11) Uani 0.801(3) 1 d PD B 1
H27A H 0.4367 0.3064 -0.0029 0.056 Uiso 0.801(3) 1 calc PR B 1
C28B C 0.2871(3) 0.27994(10) 0.01292(15) 0.0404(7) Uani 0.801(3) 1 d PD B 1
H28A H 0.2515 0.2779 -0.0283 0.048 Uiso 0.801(3) 1 calc PR B 1
C29B C 0.2288(2) 0.26635(8) 0.05733(11) 0.0347(6) Uani 0.801(3) 1 d PD B 1
H29A H 0.1523 0.2553 0.0470 0.042 Uiso 0.801(3) 1 calc PR B 1
C30B C 0.2822(4) 0.26885(19) 0.1173(2) 0.0316(9) Uani 0.801(3) 1 d PD B 1
H30A H 0.2427 0.2591 0.1483 0.038 Uiso 0.801(3) 1 calc PR B 1
C31B C 0.5752(4) 0.3176(2) 0.1042(2) 0.0599(17) Uani 0.801(3) 1 d PD B 1
H31F H 0.5817 0.3409 0.1378 0.090 Uiso 0.801(3) 1 calc PR B 1
H31E H 0.5968 0.3339 0.0692 0.090 Uiso 0.801(3) 1 calc PR B 1
H31D H 0.6258 0.2895 0.1162 0.090 Uiso 0.801(3) 1 calc PR B 1
C32B C 0.4515(7) 0.3039(3) 0.1341(2) 0.0296(7) Uani 0.199(3) 1 d PD B 2
C33B C 0.3554(9) 0.2826(4) 0.1018(4) 0.039(3) Uani 0.199(3) 1 d PD B 2
C34B C 0.3428(9) 0.2899(5) 0.0397(4) 0.036(3) Uani 0.199(3) 1 d PD B 2
H34A H 0.2764 0.2781 0.0139 0.043 Uiso 0.199(3) 1 calc PR B 2
C35B C 0.4251(12) 0.3140(6) 0.0149(5) 0.045(4) Uani 0.199(3) 1 d PD B 2
H35A H 0.4157 0.3169 -0.0278 0.053 Uiso 0.199(3) 1 calc PR B 2
C36B C 0.5200(9) 0.3337(4) 0.0505(4) 0.053(3) Uani 0.199(3) 1 d PD B 2
H36A H 0.5735 0.3518 0.0329 0.063 Uiso 0.199(3) 1 calc PR B 2
C37B C 0.5369(11) 0.3269(7) 0.1124(5) 0.045(5) Uani 0.199(3) 1 d PD B 2
H37A H 0.6043 0.3377 0.1383 0.054 Uiso 0.199(3) 1 calc PR B 2
C38B C 0.2679(18) 0.2560(10) 0.1299(9) 0.043(6) Uani 0.199(3) 1 d PD B 2
H38E H 0.1967 0.2536 0.1005 0.065 Uiso 0.199(3) 1 calc PR B 2
H38F H 0.2544 0.2743 0.1654 0.065 Uiso 0.199(3) 1 calc PR B 2
H38D H 0.2955 0.2229 0.1421 0.065 Uiso 0.199(3) 1 calc PR B 2
N1B N 0.45065(13) 0.28871(6) 0.19584(7) 0.0363(4) Uani 1 1 d D . .
O1B O 0.49296(9) 0.25714(4) 0.37998(5) 0.0291(3) Uani 1 1 d . . .
O2B O 0.55902(12) 0.21915(5) 0.19542(6) 0.0423(3) Uani 1 1 d . . .
O3B O 0.35937(10) 0.35779(4) 0.22194(6) 0.0345(3) Uani 1 1 d . . .
C1C C 0.05763(15) 0.38191(6) 0.06088(8) 0.0285(4) Uani 1 1 d . . .
C2C C 0.14324(14) 0.39420(6) 0.12035(8) 0.0270(4) Uani 1 1 d . . .
H2C H 0.2206 0.3807 0.1190 0.032 Uiso 1 1 calc R . .
C3C C 0.14940(13) 0.44795(6) 0.13707(8) 0.0262(4) Uani 1 1 d . C .
C4C C 0.07307(14) 0.40856(6) 0.21246(8) 0.0262(4) Uani 1 1 d . C .
C5C C 0.09033(14) 0.36827(6) 0.16887(8) 0.0257(4) Uani 1 1 d . . .
H5C H 0.1426 0.3423 0.1897 0.031 Uiso 1 1 calc R . .
C6C C -0.01987(14) 0.34439(6) 0.13025(8) 0.0277(4) Uani 1 1 d . . .
C7C C -0.10021(14) 0.38676(6) 0.10741(8) 0.0274(4) Uani 1 1 d . . .
C8C C -0.05173(14) 0.41015(6) 0.06318(8) 0.0278(4) Uani 1 1 d . . .
C9C C -0.10200(15) 0.45102(6) 0.03307(8) 0.0315(4) Uani 1 1 d . . .
H9C H -0.0688 0.4671 0.0032 0.038 Uiso 1 1 calc R . .
C10C C -0.20341(15) 0.46786(7) 0.04812(9) 0.0352(4) Uani 1 1 d . . .
H10 H -0.2407 0.4955 0.0274 0.042 Uiso 1 1 calc R . .
C11C C -0.25072(15) 0.44512(7) 0.09258(9) 0.0344(4) Uani 1 1 d . . .
H11 H -0.3193 0.4576 0.1022 0.041 Uiso 1 1 calc R . .
C12C C -0.19901(14) 0.40396(7) 0.12356(8) 0.0306(4) Uani 1 1 d . . .
H12 H -0.2306 0.3885 0.1545 0.037 Uiso 1 1 calc R . .
C13C C 0.10304(16) 0.38184(7) 0.00317(8) 0.0332(4) Uani 1 1 d . . .
C14C C 0.03674(19) 0.36175(8) -0.04849(9) 0.0460(5) Uani 1 1 d . . .
H14 H -0.0384 0.3509 -0.0475 0.055 Uiso 1 1 calc R . .
C15C C 0.0799(2) 0.35755(9) -0.10126(10) 0.0588(7) Uani 1 1 d . . .
H15 H 0.0351 0.3430 -0.1361 0.071 Uiso 1 1 calc R . .
C16C C 0.1881(2) 0.37452(9) -0.10321(10) 0.0583(7) Uani 1 1 d . . .
H16 H 0.2184 0.3708 -0.1391 0.070 Uiso 1 1 calc R . .
C17C C 0.2518(2) 0.39668(8) -0.05373(10) 0.0510(6) Uani 1 1 d . . .
H17 H 0.3247 0.4096 -0.0559 0.061 Uiso 1 1 calc R . .
C18C C 0.20977(17) 0.40034(7) -0.00034(9) 0.0402(5) Uani 1 1 d . . .
H18 H 0.2544 0.4156 0.0340 0.048 Uiso 1 1 calc R . .
C19C C -0.06824(14) 0.30012(6) 0.15603(8) 0.0298(4) Uani 1 1 d . . .
C20C C -0.09463(17) 0.25772(7) 0.12198(10) 0.0420(5) Uani 1 1 d . . .
H20 H -0.0790 0.2560 0.0822 0.050 Uiso 1 1 calc R . .
C21C C -0.14371(18) 0.21773(8) 0.14575(11) 0.0497(6) Uani 1 1 d . . .
H21 H -0.1618 0.1889 0.1220 0.060 Uiso 1 1 calc R . .
C22C C -0.16626(16) 0.21942(7) 0.20326(10) 0.0424(5) Uani 1 1 d . . .
H22 H -0.2000 0.1919 0.2192 0.051 Uiso 1 1 calc R . .
C23C C -0.13992(16) 0.26097(7) 0.23760(10) 0.0396(5) Uani 1 1 d . . .
H23 H -0.1551 0.2622 0.2775 0.048 Uiso 1 1 calc R . .
C24C C -0.09126(15) 0.30115(7) 0.21426(9) 0.0355(4) Uani 1 1 d . . .
H24 H -0.0734 0.3298 0.2384 0.043 Uiso 1 1 calc R . .
C25C C 0.0874(2) 0.50041(8) 0.21831(10) 0.0245(6) Uani 0.802(3) 1 d PD C 1
C26C C 0.1751(2) 0.52006(9) 0.26143(10) 0.0295(6) Uani 0.802(3) 1 d PD C 1
C27C C 0.1496(2) 0.56330(10) 0.28964(16) 0.0341(6) Uani 0.802(3) 1 d PD C 1
H27 H 0.2060 0.5773 0.3202 0.041 Uiso 0.802(3) 1 calc PR C 1
C28C C 0.0464(2) 0.58620(11) 0.27501(13) 0.0329(7) Uani 0.802(3) 1 d PD C 1
H28 H 0.0326 0.6158 0.2949 0.039 Uiso 0.802(3) 1 calc PR C 1
C29C C -0.03731(19) 0.56650(8) 0.23155(10) 0.0329(6) Uani 0.802(3) 1 d PD C 1
H29 H -0.1092 0.5823 0.2214 0.039 Uiso 0.802(3) 1 calc PR C 1
C30C C -0.0162(3) 0.52342(14) 0.20264(15) 0.0276(8) Uani 0.802(3) 1 d PD C 1
H30 H -0.0731 0.5098 0.1720 0.033 Uiso 0.802(3) 1 calc PR C 1
C31C C 0.2897(3) 0.4959(2) 0.2760(3) 0.0430(10) Uani 0.802(3) 1 d PD C 1
H31A H 0.2801 0.4601 0.2774 0.065 Uiso 0.802(3) 1 calc PR C 1
H31C H 0.3301 0.5076 0.3153 0.065 Uiso 0.802(3) 1 calc PR C 1
H31B H 0.3337 0.5042 0.2448 0.065 Uiso 0.802(3) 1 calc PR C 1
C32C C 0.1433(7) 0.4939(2) 0.2318(4) 0.0245(6) Uani 0.198(3) 1 d PD C 2
C33C C 0.0586(9) 0.5289(3) 0.2225(4) 0.031(3) Uani 0.198(3) 1 d PD C 2
C34C C 0.0812(10) 0.5691(4) 0.2614(5) 0.045(3) Uani 0.198(3) 1 d PD C 2
H34 H 0.0255 0.5942 0.2598 0.054 Uiso 0.198(3) 1 calc PR C 2
C35C C 0.1809(10) 0.5733(4) 0.3019(7) 0.0341(6) Uani 0.198(3) 1 d PD C 2
H35 H 0.1957 0.6029 0.3246 0.041 Uiso 0.198(3) 1 calc PR C 2
C36C C 0.2601(10) 0.5364(4) 0.3109(5) 0.069(4) Uani 0.198(3) 1 d PD C 2
H36 H 0.3246 0.5382 0.3425 0.083 Uiso 0.198(3) 1 calc PR C 2
C37C C 0.2431(13) 0.4965(6) 0.2723(9) 0.052(6) Uani 0.198(3) 1 d PD C 2
H37 H 0.2992 0.4715 0.2739 0.062 Uiso 0.198(3) 1 calc PR C 2
C38C C -0.0497(11) 0.5218(6) 0.1778(7) 0.040(4) Uani 0.198(3) 1 d PD C 2
H38B H -0.0382 0.5316 0.1376 0.060 Uiso 0.198(3) 1 calc PR C 2
H38C H -0.1099 0.5420 0.1896 0.060 Uiso 0.198(3) 1 calc PR C 2
H38A H -0.0719 0.4870 0.1772 0.060 Uiso 0.198(3) 1 calc PR C 2
N1C N 0.10837(12) 0.45293(5) 0.19088(6) 0.0296(3) Uani 1 1 d D . .
O1C O 0.02364(10) 0.33263(4) 0.07602(5) 0.0299(3) Uani 1 1 d . . .
O2C O 0.18107(10) 0.48193(4) 0.10968(6) 0.0327(3) Uani 1 1 d . . .
O3C O 0.03522(10) 0.40505(4) 0.25865(5) 0.0317(3) Uani 1 1 d . . .
C1S C 0.5753(2) 0.38517(10) 0.60874(12) 0.0641(7) Uani 1 1 d . . .
C2S C 0.4894(2) 0.39408(11) 0.64564(13) 0.0711(8) Uani 1 1 d . . .
H2SB H 0.4374 0.4199 0.6270 0.107 Uiso 1 1 calc R . .
H2SC H 0.5265 0.4046 0.6861 0.107 Uiso 1 1 calc R . .
H2SA H 0.4465 0.3637 0.6486 0.107 Uiso 1 1 calc R . .
N1S N 0.6439(2) 0.37793(11) 0.58023(11) 0.0869(8) Uani 1 1 d . . .

loop_
_atom_site_aniso_label
_atom_site_aniso_U_11
_atom_site_aniso_U_22
_atom_site_aniso_U_33
_atom_site_aniso_U_23
_atom_site_aniso_U_13
_atom_site_aniso_U_12
C1A 0.0233(9) 0.0252(9) 0.0312(10) 0.0009(8) 0.0015(7) -0.0005(7)
C2A 0.0206(8) 0.0330(10) 0.0245(9) 0.0014(8) 0.0033(7) 0.0001(7)
C3A 0.0220(9) 0.0314(10) 0.0256(9) -0.0018(8) 0.0078(7) 0.0064(8)
C4A 0.0220(9) 0.0335(10) 0.0256(9) -0.0049(8) 0.0062(8) 0.0081(7)
C5A 0.0212(8) 0.0336(10) 0.0244(9) 0.0002(8) 0.0053(7) -0.0002(7)
C6A 0.0245(9) 0.0304(10) 0.0255(9) 0.0033(8) 0.0019(7) 0.0022(7)
C7A 0.0245(9) 0.0253(9) 0.0336(10) 0.0014(8) 0.0057(8) 0.0060(7)
C8A 0.0231(9) 0.0257(9) 0.0317(10) 0.0018(8) 0.0039(7) 0.0067(7)
C9A 0.0221(9) 0.0367(10) 0.0410(11) 0.0027(9) 0.0047(8) 0.0028(8)
C10A 0.0264(10) 0.0520(13) 0.0464(12) 0.0054(10) 0.0140(9) 0.0019(9)
C11A 0.0371(11) 0.0495(12) 0.0355(11) 0.0035(9) 0.0155(9) 0.0052(9)
C12A 0.0306(10) 0.0355(10) 0.0295(10) 0.0009(8) 0.0049(8) 0.0056(8)
C13A 0.0220(9) 0.0297(10) 0.0308(10) 0.0009(8) 0.0033(7) 0.0029(7)
C14A 0.0284(9) 0.0282(10) 0.0363(10) -0.0007(8) 0.0004(8) 0.0035(8)
C15A 0.0311(10) 0.0346(11) 0.0388(11) 0.0076(9) 0.0004(8) 0.0066(8)
C16A 0.0255(9) 0.0477(12) 0.0341(11) 0.0037(9) -0.0034(8) 0.0044(9)
C17A 0.0260(9) 0.0380(11) 0.0411(11) 0.0009(9) -0.0019(8) -0.0040(8)
C18A 0.0254(9) 0.0329(10) 0.0379(11) 0.0066(8) 0.0007(8) -0.0011(8)
C19A 0.0308(9) 0.0313(10) 0.0215(9) 0.0026(7) 0.0052(7) -0.0028(8)
C20A 0.0347(10) 0.0350(11) 0.0374(11) 0.0003(9) 0.0036(8) 0.0010(8)
C21A 0.0529(13) 0.0318(11) 0.0428(12) -0.0039(9) 0.0054(10) -0.0002(9)
C22A 0.0536(13) 0.0364(11) 0.0277(10) -0.0001(9) 0.0004(9) -0.0130(10)
C23A 0.0388(11) 0.0440(12) 0.0304(11) 0.0027(9) -0.0059(9) -0.0071(9)
C24A 0.0342(10) 0.0347(10) 0.0329(10) 0.0006(8) -0.0015(8) -0.0005(8)
C25A 0.019(3) 0.0241(12) 0.0294(14) -0.0069(11) -0.0071(19) 0.0152(17)
C26A 0.0316(19) 0.0216(19) 0.0289(18) -0.0026(14) 0.0000(15) 0.0034(15)
C27A 0.049(4) 0.019(4) 0.040(3) 0.003(3) -0.006(3) 0.004(3)
C28A 0.041(2) 0.034(3) 0.031(3) 0.0062(18) -0.0038(18) -0.014(2)
C29A 0.0316(18) 0.048(2) 0.0336(19) 0.0035(16) 0.0009(14) -0.0129(16)
C30A 0.027(4) 0.030(3) 0.030(2) 0.001(2) -0.002(3) 0.001(3)
C31A 0.039(3) 0.038(3) 0.051(3) 0.005(2) 0.016(2) 0.008(2)
C32A 0.019(3) 0.0241(12) 0.0294(14) -0.0069(11) -0.0071(19) 0.0152(17)
C33A 0.042(4) 0.028(4) 0.027(3) -0.003(3) -0.004(3) 0.001(3)
C34A 0.058(5) 0.025(4) 0.036(4) 0.007(3) -0.002(4) -0.010(3)
C35A 0.072(6) 0.017(5) 0.035(4) 0.008(4) -0.001(5) 0.007(4)
C36A 0.061(4) 0.039(3) 0.041(3) -0.003(3) -0.005(3) 0.026(3)
C37A 0.043(6) 0.035(4) 0.028(3) 0.001(3) 0.005(4) 0.001(4)
C38A 0.031(5) 0.037(4) 0.031(3) 0.003(3) 0.002(3) -0.008(3)
N1A 0.0306(8) 0.0265(8) 0.0256(8) -0.0003(6) 0.0002(6) 0.0085(6)
O1A 0.0264(6) 0.0279(6) 0.0276(6) 0.0028(5) -0.0015(5) -0.0019(5)
O2A 0.0288(6) 0.0290(7) 0.0314(7) -0.0024(6) 0.0029(5) 0.0013(5)
O3A 0.0297(7) 0.0411(8) 0.0293(7) -0.0038(6) -0.0029(6) 0.0105(6)
C1B 0.0239(9) 0.0260(9) 0.0317(10) -0.0028(8) 0.0056(7) 0.0019(7)
C2B 0.0196(8) 0.0265(9) 0.0457(11) 0.0013(8) 0.0068(8) 0.0007(7)
C3B 0.0306(10) 0.0302(10) 0.0455(12) 0.0081(9) 0.0185(9) 0.0048(8)
C4B 0.0251(9) 0.0249(9) 0.0433(11) 0.0037(8) 0.0133(8) -0.0019(8)
C5B 0.0208(8) 0.0235(9) 0.0428(11) -0.0019(8) 0.0058(8) -0.0013(7)
C6B 0.0226(9) 0.0261(9) 0.0323(10) -0.0001(8) 0.0011(7) 0.0022(7)
C7B 0.0260(9) 0.0253(9) 0.0265(9) 0.0016(7) 0.0070(7) -0.0006(7)
C8B 0.0238(9) 0.0247(9) 0.0256(9) 0.0030(7) 0.0080(7) -0.0008(7)
C9B 0.0300(9) 0.0245(9) 0.0296(10) 0.0023(7) 0.0106(8) -0.0017(7)
C10B 0.0321(10) 0.0286(10) 0.0308(10) -0.0002(8) 0.0071(8) -0.0091(8)
C11B 0.0238(9) 0.0386(11) 0.0313(10) 0.0014(8) 0.0057(8) -0.0056(8)
C12B 0.0226(9) 0.0294(9) 0.0316(10) -0.0006(8) 0.0070(7) 0.0013(7)
C13B 0.0222(9) 0.0269(9) 0.0357(10) -0.0019(8) 0.0026(8) -0.0001(7)
C14B 0.0390(11) 0.0339(11) 0.0363(11) -0.0049(9) 0.0012(9) 0.0082(9)
C15B 0.0434(11) 0.0373(11) 0.0374(11) -0.0013(9) -0.0057(9) 0.0094(9)
C16B 0.0285(10) 0.0304(10) 0.0501(13) -0.0009(9) -0.0034(9) 0.0061(8)
C17B 0.0403(11) 0.0407(12) 0.0477(13) -0.0011(10) 0.0102(10) 0.0151(9)
C18B 0.0385(11) 0.0403(11) 0.0381(11) 0.0040(9) 0.0094(9) 0.0123(9)
C19B 0.0211(9) 0.0282(9) 0.0361(10) -0.0062(8) 0.0033(7) -0.0004(7)
C20B 0.0336(10) 0.0375(11) 0.0408(12) -0.0020(9) 0.0044(9) 0.0079(9)
C21B 0.0422(11) 0.0491(12) 0.0344(11) -0.0070(9) 0.0068(9) 0.0048(10)
C22B 0.0333(10) 0.0385(11) 0.0446(12) -0.0141(9) 0.0086(9) 0.0022(9)
C23B 0.0322(10) 0.0318(10) 0.0476(12) -0.0061(9) 0.0053(9) 0.0068(8)
C24B 0.0310(10) 0.0331(10) 0.0368(11) -0.0035(8) 0.0046(8) 0.0036(8)
C25B 0.0335(19) 0.0216(14) 0.0365(17) 0.0028(14) 0.0133(14) 0.0040(12)
C26B 0.0379(15) 0.0438(15) 0.0349(15) 0.0017(12) 0.0130(12) -0.0004(12)
C27B 0.045(3) 0.062(3) 0.036(2) 0.0036(18) 0.017(2) 0.000(2)
C28B 0.0405(17) 0.0437(16) 0.0355(17) -0.0025(13) 0.0028(14) 0.0070(13)
C29B 0.0312(12) 0.0260(12) 0.0454(16) -0.0002(11) 0.0034(11) 0.0043(10)
C30B 0.030(2) 0.029(2) 0.037(2) 0.0015(17) 0.0094(17) 0.0049(16)
C31B 0.043(2) 0.084(4) 0.056(3) 0.005(2) 0.0168(18) -0.019(2)
C32B 0.0335(19) 0.0216(14) 0.0365(17) 0.0028(14) 0.0133(14) 0.0040(12)
C33B 0.035(8) 0.030(6) 0.059(11) -0.005(7) 0.024(7) 0.002(6)
C34B 0.028(8) 0.048(7) 0.033(9) 0.009(6) 0.007(7) 0.006(7)
C35B 0.055(10) 0.062(12) 0.021(7) -0.002(6) 0.018(6) 0.008(7)
C36B 0.071(8) 0.057(7) 0.036(6) -0.002(5) 0.022(6) -0.019(6)
C37B 0.062(12) 0.045(8) 0.028(7) 0.001(6) 0.011(7) -0.031(10)
C38B 0.028(7) 0.054(14) 0.044(11) -0.001(8) -0.001(7) -0.012(7)
N1B 0.0422(9) 0.0342(9) 0.0361(9) 0.0081(7) 0.0166(7) 0.0125(7)
O1B 0.0253(6) 0.0285(7) 0.0319(7) -0.0045(5) 0.0011(5) 0.0053(5)
O2B 0.0480(8) 0.0385(8) 0.0456(8) 0.0061(7) 0.0223(7) 0.0152(6)
O3B 0.0336(7) 0.0268(7) 0.0444(8) 0.0046(6) 0.0106(6) 0.0061(6)
C1C 0.0303(9) 0.0236(9) 0.0313(10) -0.0015(8) 0.0048(8) 0.0011(7)
C2C 0.0211(8) 0.0293(9) 0.0304(10) 0.0014(8) 0.0044(7) 0.0031(7)
C3C 0.0187(8) 0.0304(10) 0.0282(9) 0.0011(8) 0.0005(7) -0.0024(7)
C4C 0.0215(8) 0.0274(9) 0.0276(10) 0.0007(7) -0.0012(7) -0.0022(7)
C5C 0.0205(8) 0.0248(9) 0.0310(10) 0.0030(7) 0.0026(7) 0.0020(7)
C6C 0.0265(9) 0.0253(9) 0.0309(10) -0.0050(8) 0.0046(8) 0.0007(7)
C7C 0.0240(9) 0.0252(9) 0.0305(10) -0.0072(8) -0.0017(7) -0.0017(7)
C8C 0.0257(9) 0.0259(9) 0.0288(10) -0.0067(8) -0.0026(7) -0.0009(7)
C9C 0.0307(10) 0.0284(10) 0.0320(10) -0.0039(8) -0.0030(8) -0.0006(8)
C10C 0.0293(10) 0.0286(10) 0.0422(11) -0.0043(9) -0.0073(8) 0.0039(8)
C11C 0.0221(9) 0.0330(10) 0.0453(12) -0.0082(9) -0.0011(8) 0.0025(8)
C12C 0.0240(9) 0.0299(10) 0.0359(10) -0.0080(8) 0.0003(8) -0.0035(7)
C13C 0.0405(11) 0.0277(10) 0.0315(10) 0.0004(8) 0.0065(8) 0.0113(8)
C14C 0.0529(13) 0.0494(13) 0.0335(11) -0.0047(10) 0.0027(10) 0.0152(10)
C15C 0.0804(18) 0.0624(16) 0.0311(12) -0.0049(11) 0.0036(12) 0.0228(14)
C16C 0.0843(19) 0.0598(15) 0.0366(13) 0.0084(11) 0.0262(13) 0.0313(14)
C17C 0.0623(14) 0.0502(13) 0.0469(14) 0.0069(11) 0.0265(12) 0.0138(11)
C18C 0.0473(12) 0.0384(11) 0.0378(11) 0.0005(9) 0.0154(9) 0.0055(9)
C19C 0.0210(9) 0.0253(9) 0.0425(11) -0.0019(8) 0.0044(8) 0.0016(7)
C20C 0.0432(11) 0.0354(11) 0.0488(13) -0.0103(9) 0.0120(10) -0.0110(9)
C21C 0.0511(13) 0.0318(11) 0.0691(16) -0.0156(11) 0.0188(12) -0.0134(10)
C22C 0.0316(10) 0.0275(10) 0.0717(15) 0.0011(10) 0.0184(10) -0.0018(8)
C23C 0.0335(10) 0.0346(11) 0.0543(13) 0.0005(10) 0.0172(9) -0.0009(8)
C24C 0.0302(10) 0.0293(10) 0.0484(12) -0.0059(9) 0.0111(9) -0.0022(8)
C25C 0.0262(16) 0.0233(12) 0.0234(13) 0.0013(11) 0.0025(12) -0.0075(13)
C26C 0.0295(13) 0.0278(14) 0.0302(13) -0.0013(11) 0.0028(10) -0.0048(11)
C27C 0.035(2) 0.0285(16) 0.038(2) -0.0065(12) 0.0030(15) -0.0130(13)
C28C 0.0396(16) 0.0284(16) 0.0334(16) -0.0009(12) 0.0139(12) -0.0001(12)
C29C 0.0327(13) 0.0319(13) 0.0350(13) 0.0030(11) 0.0086(10) 0.0061(10)
C30C 0.025(2) 0.0279(15) 0.029(2) -0.0035(15) 0.0021(16) -0.0043(17)
C31C 0.030(2) 0.0429(19) 0.051(2) -0.0075(16) -0.0061(18) 0.0044(18)
C32C 0.0262(16) 0.0233(12) 0.0234(13) 0.0013(11) 0.0025(12) -0.0075(13)
C33C 0.047(8) 0.018(6) 0.027(6) -0.001(5) 0.004(6) -0.016(6)
C34C 0.046(9) 0.047(9) 0.044(8) -0.008(7) 0.014(7) 0.005(7)
C35C 0.035(2) 0.0285(16) 0.038(2) -0.0065(12) 0.0030(15) -0.0130(13)
C36C 0.097(10) 0.032(6) 0.059(8) -0.007(6) -0.035(7) 0.003(6)
C37C 0.064(15) 0.023(7) 0.055(9) -0.004(6) -0.023(12) 0.018(11)
C38C 0.017(7) 0.029(6) 0.070(12) -0.018(9) 0.000(7) 0.008(5)
N1C 0.0347(8) 0.0267(8) 0.0276(8) -0.0034(6) 0.0063(7) -0.0090(6)
O1C 0.0323(7) 0.0252(6) 0.0326(7) -0.0042(5) 0.0072(5) 0.0011(5)
O2C 0.0324(7) 0.0314(7) 0.0352(7) 0.0014(6) 0.0082(6) -0.0054(5)
O3C 0.0348(7) 0.0320(7) 0.0285(7) 0.0004(5) 0.0070(6) -0.0033(5)
C1S 0.0482(14) 0.0792(19) 0.0608(16) 0.0123(14) -0.0009(13) 0.0055(13)
C2S 0.0564(15) 0.0766(19) 0.084(2) 0.0091(15) 0.0215(14) 0.0096(13)
N1S 0.0592(14) 0.135(2) 0.0703(16) 0.0137(15) 0.0207(13) 0.0085(15)

loop_
_atom_type_symbol
_atom_type_description
_atom_type_scat_dispersion_real
_atom_type_scat_dispersion_imag
_atom_type_scat_source
C C 0.0033 0.0016 'International Tables Vol C Tables 4.2.6.8 and 6.1.1.4'
H H 0.0000 0.0000 'International Tables Vol C Tables 4.2.6.8 and 6.1.1.4'
N N 0.0061 0.0033 'International Tables Vol C Tables 4.2.6.8 and 6.1.1.4'
O O 0.0106 0.0060 'International Tables Vol C Tables 4.2.6.8 and 6.1.1.4'

loop_
_geom_angle_atom_site_label_1
_geom_angle_atom_site_label_2
_geom_angle_atom_site_label_3
_geom_angle
O1A C1A C13A 111.34(14)
O1A C1A C8A 100.44(13)
C13A C1A C8A 118.90(14)
O1A C1A C2A 99.47(12)
C13A C1A C2A 116.61(14)
C8A C1A C2A 107.20(13)
C3A C2A C5A 105.25(14)
C3A C2A C1A 115.68(14)
C5A C2A C1A 102.46(13)
C3A C2A H2A 111.0
C5A C2A H2A 111.0
C1A C2A H2A 111.0
O2A C3A N1A 124.10(16)
O2A C3A C2A 127.64(15)
N1A C3A C2A 108.26(14)
O3A C4A N1A 124.13(16)
O3A C4A C5A 128.15(16)
N1A C4A C5A 107.72(14)
C4A C5A C2A 105.42(14)
C4A C5A C6A 115.63(14)
C2A C5A C6A 102.16(13)
C4A C5A H5A 111.0
C2A C5A H5A 111.0
C6A C5A H5A 111.0
O1A C6A C19A 111.21(14)
O1A C6A C7A 100.01(13)
C19A C6A C7A 116.94(15)
O1A C6A C5A 98.97(12)
C19A C6A C5A 118.41(14)
C7A C6A C5A 108.27(14)
C12A C7A C8A 121.68(16)
C12A C7A C6A 132.34(16)
C8A C7A C6A 105.98(15)
C9A C8A C7A 120.76(17)
C9A C8A C1A 134.21(16)
C7A C8A C1A 105.01(14)
C8A C9A C10A 117.83(17)
C8A C9A H9A 121.1
C10A C9A H9A 121.1
C11A C10A C9A 121.18(18)
C11A C10A H10B 119.4
C9A C10A H10B 119.4
C10A C11A C12A 120.99(18)
C10A C11A H11B 119.5
C12A C11A H11B 119.5
C7A C12A C11A 117.52(17)
C7A C12A H12B 121.2
C11A C12A H12B 121.2
C14A C13A C18A 118.92(16)
C14A C13A C1A 120.83(16)
C18A C13A C1A 120.24(16)
C15A C14A C13A 120.42(17)
C15A C14A H14B 119.8
C13A C14A H14B 119.8
C16A C15A C14A 120.43(18)
C16A C15A H15B 119.8
C14A C15A H15B 119.8
C15A C16A C17A 119.43(17)
C15A C16A H16B 120.3
C17A C16A H16B 120.3
C16A C17A C18A 120.53(18)
C16A C17A H17B 119.7
C18A C17A H17B 119.7
C17A C18A C13A 120.26(17)
C17A C18A H18B 119.9
C13A C18A H18B 119.9
C24A C19A C20A 118.93(17)
C24A C19A C6A 122.40(16)
C20A C19A C6A 118.65(16)
C21A C20A C19A 120.66(18)
C21A C20A H20B 119.7
C19A C20A H20B 119.7
C22A C21A C20A 119.98(19)
C22A C21A H21B 120.0
C20A C21A H21B 120.0
C23A C22A C21A 119.90(18)
C23A C22A H22B 120.1
C21A C22A H22B 120.1
C22A C23A C24A 120.29(18)
C22A C23A H23B 119.9
C24A C23A H23B 119.9
C19A C24A C23A 120.23(18)
C19A C24A H24B 119.9
C23A C24A H24B 119.9
C30A C25A C26A 119.5(3)
C30A C25A N1A 121.2(3)
C26A C25A N1A 119.2(3)
C27A C26A C25A 117.0(4)
C27A C26A C31A 121.1(4)
C25A C26A C31A 121.9(3)
C28A C27A C26A 123.5(5)
C28A C27A H27B 118.3
C26A C27A H27B 118.3
C27A C28A C29A 119.1(4)
C27A C28A H28B 120.4
C29A C28A H28B 120.4
C30A C29A C28A 118.9(4)
C30A C29A H29B 120.6
C28A C29A H29B 120.6
C29A C30A C25A 122.0(4)
C29A C30A H30B 119.0
C25A C30A H30B 119.0
C37A C32A C33A 127.4(5)
C37A C32A N1A 119.3(4)
C33A C32A N1A 113.3(3)
C32A C33A C34A 113.8(5)
C32A C33A C38A 124.2(6)
C34A C33A C38A 121.8(7)
C35A C34A C33A 122.4(6)
C35A C34A H34B 118.8
C33A C34A H34B 118.8
C34A C35A C36A 120.1(7)
C34A C35A H35B 119.9
C36A C35A H35B 119.9
C37A C36A C35A 119.7(5)
C37A C36A H36B 120.2
C35A C36A H36B 120.2
C32A C37A C36A 116.5(6)
C32A C37A H37B 121.8
C36A C37A H37B 121.8
C33A C38A H38H 109.5
C33A C38A H38I 109.5
H38H C38A H38I 109.5
C33A C38A H38G 109.5
H38H C38A H38G 109.5
H38I C38A H38G 109.5
C3A N1A C4A 113.23(14)
C3A N1A C32A 127.8(3)
C4A N1A C32A 117.0(3)
C3A N1A C25A 119.4(2)
C4A N1A C25A 126.4(2)
C1A O1A C6A 98.40(12)
O1B C1B C13B 111.82(14)
O1B C1B C8B 100.58(12)
C13B C1B C8B 118.32(14)
O1B C1B C2B 99.95(13)
C13B C1B C2B 117.41(14)
C8B C1B C2B 106.01(13)
C3B C2B C5B 105.20(14)
C3B C2B C1B 114.72(14)
C5B C2B C1B 102.16(13)
C3B C2B H2B 111.4
C5B C2B H2B 111.4
C1B C2B H2B 111.4
O2B C3B N1B 123.10(18)
O2B C3B C2B 128.76(17)
N1B C3B C2B 108.12(15)
O3B C4B N1B 123.62(17)
O3B C4B C5B 128.28(17)
N1B C4B C5B 108.09(14)
C4B C5B C2B 105.21(15)
C4B C5B C6B 116.34(14)
C2B C5B C6B 102.07(13)
C4B C5B H5B 110.9
C2B C5B H5B 110.9
C6B C5B H5B 110.9
O1B C6B C19B 111.78(14)
O1B C6B C7B 100.65(13)
C19B C6B C7B 117.66(14)
O1B C6B C5B 99.44(12)
C19B C6B C5B 117.85(14)
C7B C6B C5B 106.66(14)
C12B C7B C8B 121.19(16)
C12B C7B C6B 133.34(16)
C8B C7B C6B 105.39(14)
C9B C8B C7B 121.26(15)
C9B C8B C1B 133.05(15)
C7B C8B C1B 105.53(14)
C8B C9B C10B 117.82(16)
C8B C9B H9B 121.1
C10B C9B H9B 121.1
C11B C10B C9B 120.96(16)
C11B C10B H10A 119.5
C9B C10B H10A 119.5
C10B C11B C12B 120.88(16)
C10B C11B H11A 119.6
C12B C11B H11A 119.6
C7B C12B C11B 117.86(16)
C7B C12B H12A 121.1
C11B C12B H12A 121.1
C14B C13B C18B 118.36(17)
C14B C13B C1B 121.24(16)
C18B C13B C1B 120.39(16)
C13B C14B C15B 121.04(18)
C13B C14B H14A 119.5
C15B C14B H14A 119.5
C16B C15B C14B 119.94(19)
C16B C15B H15A 120.0
C14B C15B H15A 120.0
C17B C16B C15B 119.52(18)
C17B C16B H16A 120.2
C15B C16B H16A 120.2
C16B C17B C18B 120.60(19)
C16B C17B H17A 119.7
C18B C17B H17A 119.7
C17B C18B C13B 120.53(19)
C17B C18B H18A 119.7
C13B C18B H18A 119.7
C20B C19B C24B 118.70(17)
C20B C19B C6B 120.89(16)
C24B C19B C6B 120.32(16)
C21B C20B C19B 120.42(18)
C21B C20B H20A 119.8
C19B C20B H20A 119.8
C22B C21B C20B 120.61(19)
C22B C21B H21A 119.7
C20B C21B H21A 119.7
C23B C22B C21B 119.45(18)
C23B C22B H22A 120.3
C21B C22B H22A 120.3
C22B C23B C24B 120.30(18)
C22B C23B H23A 119.9
C24B C23B H23A 119.9
C23B C24B C19B 120.49(18)
C23B C24B H24A 119.8
C19B C24B H24A 119.8
C30B C25B C26B 121.9(3)
C30B C25B N1B 120.4(3)
C26B C25B N1B 117.7(2)
C27B C26B C25B 116.6(3)
C27B C26B C31B 121.9(3)
C25B C26B C31B 121.5(3)
C28B C27B C26B 122.3(3)
C28B C27B H27A 118.9
C26B C27B H27A 118.9
C29B C28B C27B 119.9(3)
C29B C28B H28A 120.1
C27B C28B H28A 120.1
C28B C29B C30B 119.6(3)
C28B C29B H29A 120.2
C30B C29B H29A 120.2
C25B C30B C29B 119.8(4)
C25B C30B H30A 120.1
C29B C30B H30A 120.1
C37B C32B C33B 127.9(7)
C37B C32B N1B 127.7(7)
C33B C32B N1B 103.6(5)
C32B C33B C34B 113.4(7)
C32B C33B C38B 124.1(10)
C34B C33B C38B 122.4(10)
C35B C34B C33B 121.4(8)
C35B C34B H34A 119.3
C33B C34B H34A 119.3
C36B C35B C34B 121.4(9)
C36B C35B H35A 119.3
C34B C35B H35A 119.3
C35B C36B C37B 119.2(8)
C35B C36B H36A 120.4
C37B C36B H36A 120.4
C32B C37B C36B 116.3(8)
C32B C37B H37A 121.9
C36B C37B H37A 121.9
C33B C38B H38E 109.5
C33B C38B H38F 109.5
H38E C38B H38F 109.5
C33B C38B H38D 109.5
H38E C38B H38D 109.5
H38F C38B H38D 109.5
C3B N1B C4B 113.30(15)
C3B N1B C32B 119.7(4)
C4B N1B C32B 118.8(4)
C3B N1B C25B 122.51(18)
C4B N1B C25B 123.71(17)
C1B O1B C6B 98.77(12)
O1C C1C C13C 111.30(14)
O1C C1C C8C 100.12(13)
C13C C1C C8C 118.72(15)
O1C C1C C2C 99.33(13)
C13C C1C C2C 117.29(15)
C8C C1C C2C 107.06(14)
C3C C2C C5C 105.94(14)
C3C C2C C1C 114.52(14)
C5C C2C C1C 102.81(13)
C3C C2C H2C 111.0
C5C C2C H2C 111.0
C1C C2C H2C 111.0
O2C C3C N1C 124.25(16)
O2C C3C C2C 128.13(16)
N1C C3C C2C 107.60(14)
O3C C4C N1C 123.53(16)
O3C C4C C5C 128.22(16)
N1C C4C C5C 108.25(14)
C4C C5C C2C 104.78(14)
C4C C5C C6C 117.11(13)
C2C C5C C6C 102.03(13)
C4C C5C H5C 110.8
C2C C5C H5C 110.8
C6C C5C H5C 110.8
O1C C6C C19C 112.01(14)
O1C C6C C7C 100.59(13)
C19C C6C C7C 118.15(14)
O1C C6C C5C 99.32(12)
C19C C6C C5C 117.33(14)
C7C C6C C5C 106.60(13)
C12C C7C C8C 121.54(16)
C12C C7C C6C 133.04(17)
C8C C7C C6C 105.38(14)
C9C C8C C7C 121.11(16)
C9C C8C C1C 133.35(17)
C7C C8C C1C 105.52(14)
C8C C9C C10C 117.62(18)
C8C C9C H9C 121.2
C10C C9C H9C 121.2
C11C C10C C9C 121.32(17)
C11C C10C H10 119.3
C9C C10C H10 119.3
C10C C11C C12C 121.01(17)
C10C C11C H11 119.5
C12C C11C H11 119.5
C7C C12C C11C 117.37(18)
C7C C12C H12 121.3
C11C C12C H12 121.3
C18C C13C C14C 118.81(18)
C18C C13C C1C 122.24(17)
C14C C13C C1C 118.94(18)
C15C C14C C13C 120.3(2)
C15C C14C H14 119.8
C13C C14C H14 119.8
C16C C15C C14C 119.9(2)
C16C C15C H15 120.0
C14C C15C H15 120.0
C17C C16C C15C 120.3(2)
C17C C16C H16 119.9
C15C C16C H16 119.9
C16C C17C C18C 120.1(2)
C16C C17C H17 120.0
C18C C17C H17 120.0
C13C C18C C17C 120.4(2)
C13C C18C H18 119.8
C17C C18C H18 119.8
C20C C19C C24C 118.30(17)
C20C C19C C6C 121.12(17)
C24C C19C C6C 120.55(16)
C19C C20C C21C 120.4(2)
C19C C20C H20 119.8
C21C C20C H20 119.8
C22C C21C C20C 120.60(19)
C22C C21C H21 119.7
C20C C21C H21 119.7
C23C C22C C21C 119.70(19)
C23C C22C H22 120.2
C21C C22C H22 120.2
C22C C23C C24C 120.2(2)
C22C C23C H23 119.9
C24C C23C H23 119.9
C23C C24C C19C 120.87(18)
C23C C24C H24 119.6
C19C C24C H24 119.6
C30C C25C C26C 122.0(3)
C30C C25C N1C 120.4(2)
C26C C25C N1C 117.6(2)
C27C C26C C25C 116.0(2)
C27C C26C C31C 122.4(3)
C25C C26C C31C 121.5(2)
C28C C27C C26C 122.5(3)
C28C C27C H27 118.8
C26C C27C H27 118.8
C27C C28C C29C 120.1(3)
C27C C28C H28 119.9
C29C C28C H28 119.9
C28C C29C C30C 119.5(3)
C28C C29C H29 120.3
C30C C29C H29 120.3
C25C C30C C29C 119.8(3)
C25C C30C H30 120.1
C29C C30C H30 120.1
C37C C32C C33C 126.6(6)
C37C C32C N1C 125.1(7)
C33C C32C N1C 108.2(5)
C32C C33C C34C 113.1(7)
C32C C33C C38C 122.3(8)
C34C C33C C38C 124.5(9)
C35C C34C C33C 122.0(8)
C35C C34C H34 119.0
C33C C34C H34 119.0
C34C C35C C36C 122.1(8)
C34C C35C H35 118.9
C36C C35C H35 118.9
C35C C36C C37C 117.7(8)
C35C C36C H36 121.2
C37C C36C H36 121.2
C32C C37C C36C 118.0(8)
C32C C37C H37 121.0
C36C C37C H37 121.0
C33C C38C H38B 109.5
C33C C38C H38C 109.5
H38B C38C H38C 109.5
C33C C38C H38A 109.5
H38B C38C H38A 109.5
H38C C38C H38A 109.5
C4C N1C C3C 113.38(14)
C4C N1C C32C 120.7(4)
C3C N1C C32C 121.2(4)
C4C N1C C25C 121.68(15)
C3C N1C C25C 124.35(15)
C6C O1C C1C 98.86(12)
N1S C1S C2S 179.2(3)
C1S C2S H2SB 109.5
C1S C2S H2SC 109.5
H2SB C2S H2SC 109.5
C1S C2S H2SA 109.5
H2SB C2S H2SA 109.5
H2SC C2S H2SA 109.5

loop_
_geom_bond_atom_site_label_1
_geom_bond_atom_site_label_2
_geom_bond_distance
C1A O1A 1.451(2)
C1A C13A 1.499(2)
C1A C8A 1.523(2)
C1A C2A 1.575(2)
C2A C3A 1.511(2)
C2A C5A 1.534(2)
C2A H2A 1.0000
C3A O2A 1.216(2)
C3A N1A 1.388(2)
C4A O3A 1.204(2)
C4A N1A 1.406(2)
C4A C5A 1.509(2)
C5A C6A 1.564(2)
C5A H5A 1.0000
C6A O1A 1.462(2)
C6A C19A 1.498(2)
C6A C7A 1.522(2)
C7A C12A 1.380(3)
C7A C8A 1.391(2)
C8A C9A 1.386(2)
C9A C10A 1.391(3)
C9A H9A 0.9500
C10A C11A 1.386(3)
C10A H10B 0.9500
C11A C12A 1.395(3)
C11A H11B 0.9500
C12A H12B 0.9500
C13A C14A 1.389(2)
C13A C18A 1.391(3)
C14A C15A 1.382(3)
C14A H14B 0.9500
C15A C16A 1.381(3)
C15A H15B 0.9500
C16A C17A 1.381(3)
C16A H16B 0.9500
C17A C18A 1.383(3)
C17A H17B 0.9500
C18A H18B 0.9500
C19A C24A 1.385(2)
C19A C20A 1.386(3)
C20A C21A 1.384(3)
C20A H20B 0.9500
C21A C22A 1.378(3)
C21A H21B 0.9500
C22A C23A 1.374(3)
C22A H22B 0.9500
C23A C24A 1.389(3)
C23A H23B 0.9500
C24A H24B 0.9500
C25A C30A 1.389(5)
C25A C26A 1.413(4)
C25A N1A 1.479(3)
C26A C27A 1.386(6)
C26A C31A 1.491(5)
C27A C28A 1.376(5)
C27A H27B 0.9500
C28A C29A 1.389(6)
C28A H28B 0.9500
C29A C30A 1.383(6)
C29A H29B 0.9500
C30A H30B 0.9500
C31A H31G 0.9800
C31A H31I 0.9800
C31A H31H 0.9800
C32A C37A 1.365(7)
C32A C33A 1.368(6)
C32A N1A 1.450(3)
C33A C34A 1.383(7)
C33A C38A 1.492(6)
C34A C35A 1.375(7)
C34A H34B 0.9500
C35A C36A 1.389(9)
C35A H35B 0.9500
C36A C37A 1.377(7)
C36A H36B 0.9500
C37A H37B 0.9500
C38A H38H 0.9800
C38A H38I 0.9800
C38A H38G 0.9800
C1B O1B 1.449(2)
C1B C13B 1.502(2)
C1B C8B 1.524(2)
C1B C2B 1.576(2)
C2B C3B 1.510(3)
C2B C5B 1.538(2)
C2B H2B 1.0000
C3B O2B 1.210(2)
C3B N1B 1.395(2)
C4B O3B 1.213(2)
C4B N1B 1.396(2)
C4B C5B 1.510(3)
C5B C6B 1.580(2)
C5B H5B 1.0000
C6B O1B 1.450(2)
C6B C19B 1.502(2)
C6B C7B 1.524(2)
C7B C12B 1.383(2)
C7B C8B 1.388(2)
C8B C9B 1.378(2)
C9B C10B 1.396(2)
C9B H9B 0.9500
C10B C11B 1.387(3)
C10B H10A 0.9500
C11B C12B 1.392(2)
C11B H11A 0.9500
C12B H12A 0.9500
C13B C14B 1.381(3)
C13B C18B 1.389(3)
C14B C15B 1.390(3)
C14B H14A 0.9500
C15B C16B 1.377(3)
C15B H15A 0.9500
C16B C17B 1.375(3)
C16B H16A 0.9500
C17B C18B 1.384(3)
C17B H17A 0.9500
C18B H18A 0.9500
C19B C20B 1.384(3)
C19B C24B 1.390(2)
C20B C21B 1.384(3)
C20B H20A 0.9500
C21B C22B 1.378(3)
C21B H21A 0.9500
C22B C23B 1.376(3)
C22B H22A 0.9500
C23B C24B 1.387(3)
C23B H23A 0.9500
C24B H24A 0.9500
C25B C30B 1.381(6)
C25B C26B 1.393(3)
C25B N1B 1.480(3)
C26B C27B 1.387(4)
C26B C31B 1.507(5)
C27B C28B 1.382(4)
C27B H27A 0.9500
C28B C29B 1.372(4)
C28B H28A 0.9500
C29B C30B 1.385(6)
C29B H29A 0.9500
C30B H30A 0.9500
C31B H31F 0.9800
C31B H31E 0.9800
C31B H31D 0.9800
C32B C37B 1.363(9)
C32B C33B 1.368(7)
C32B N1B 1.453(4)
C33B C34B 1.394(8)
C33B C38B 1.504(9)
C34B C35B 1.383(8)
C34B H34A 0.9500
C35B C36B 1.372(8)
C35B H35A 0.9500
C36B C37B 1.384(10)
C36B H36A 0.9500
C37B H37A 0.9500
C38B H38E 0.9800
C38B H38F 0.9800
C38B H38D 0.9800
C1C O1C 1.458(2)
C1C C13C 1.499(3)
C1C C8C 1.525(2)
C1C C2C 1.565(2)
C2C C3C 1.506(2)
C2C C5C 1.532(2)
C2C H2C 1.0000
C3C O2C 1.210(2)
C3C N1C 1.396(2)
C4C O3C 1.213(2)
C4C N1C 1.394(2)
C4C C5C 1.510(2)
C5C C6C 1.578(2)
C5C H5C 1.0000
C6C O1C 1.450(2)
C6C C19C 1.497(2)
C6C C7C 1.526(2)
C7C C12C 1.381(2)
C7C C8C 1.395(3)
C8C C9C 1.380(2)
C9C C10C 1.395(3)
C9C H9C 0.9500
C10C C11C 1.384(3)
C10C H10 0.9500
C11C C12C 1.400(3)
C11C H11 0.9500
C12C H12 0.9500
C13C C18C 1.388(3)
C13C C14C 1.393(3)
C14C C15C 1.385(3)
C14C H14 0.9500
C15C C16C 1.383(4)
C15C H15 0.9500
C16C C17C 1.368(3)
C16C H16 0.9500
C17C C18C 1.390(3)
C17C H17 0.9500
C18C H18 0.9500
C19C C20C 1.387(3)
C19C C24C 1.390(3)
C20C C21C 1.388(3)
C20C H20 0.9500
C21C C22C 1.372(3)
C21C H21 0.9500
C22C C23C 1.372(3)
C22C H22 0.9500
C23C C24C 1.385(3)
C23C H23 0.9500
C24C H24 0.9500
C25C C30C 1.374(4)
C25C C26C 1.397(3)
C25C N1C 1.471(2)
C26C C27C 1.396(4)
C26C C31C 1.500(4)
C27C C28C 1.366(4)
C27C H27 0.9500
C28C C29C 1.373(4)
C28C H28 0.9500
C29C C30C 1.385(4)
C29C H29 0.9500
C30C H30 0.9500
C31C H31A 0.9800
C31C H31C 0.9800
C31C H31B 0.9800
C32C C37C 1.363(8)
C32C C33C 1.377(7)
C32C N1C 1.457(4)
C33C C34C 1.396(8)
C33C C38C 1.498(8)
C34C C35C 1.366(8)
C34C H34 0.9500
C35C C36C 1.369(8)
C35C H35 0.9500
C36C C37C 1.382(9)
C36C H36 0.9500
C37C H37 0.9500
C38C H38B 0.9800
C38C H38C 0.9800
C38C H38A 0.9800
C1S N1S 1.148(3)
C1S C2S 1.457(4)
C2S H2SB 0.9800
C2S H2SC 0.9800
C2S H2SA 0.9800

loop_
_geom_torsion_atom_site_label_1
_geom_torsion_atom_site_label_2
_geom_torsion_atom_site_label_3
_geom_torsion_atom_site_label_4
_geom_torsion
O1A C1A C2A C3A -146.87(14)
C13A C1A C2A C3A 93.38(18)
C8A C1A C2A C3A -42.75(19)
O1A C1A C2A C5A -32.96(15)
C13A C1A C2A C5A -152.71(14)
C8A C1A C2A C5A 71.16(16)
C5A C2A C3A O2A -179.19(16)
C1A C2A C3A O2A -66.9(2)
C5A C2A C3A N1A 0.48(17)
C1A C2A C3A N1A 112.77(15)
O3A C4A C5A C2A -176.88(16)
N1A C4A C5A C2A 3.36(17)
O3A C4A C5A C6A 71.1(2)
N1A C4A C5A C6A -108.64(16)
C3A C2A C5A C4A -2.31(17)
C1A C2A C5A C4A -123.66(14)
C3A C2A C5A C6A 118.92(14)
C1A C2A C5A C6A -2.44(16)
C4A C5A C6A O1A 150.64(14)
C2A C5A C6A O1A 36.75(15)
C4A C5A C6A C19A -89.23(19)
C2A C5A C6A C19A 156.88(14)
C4A C5A C6A C7A 46.91(19)
C2A C5A C6A C7A -66.98(16)
O1A C6A C7A C12A 149.00(18)
C19A C6A C7A C12A 28.9(3)
C5A C6A C7A C12A -108.0(2)
O1A C6A C7A C8A -30.98(16)
C19A C6A C7A C8A -151.11(15)
C5A C6A C7A C8A 72.02(16)
C12A C7A C8A C9A 0.0(3)
C6A C7A C8A C9A 179.99(15)
C12A C7A C8A C1A 179.03(16)
C6A C7A C8A C1A -0.98(17)
O1A C1A C8A C9A -148.21(19)
C13A C1A C8A C9A -26.6(3)
C2A C1A C8A C9A 108.4(2)
O1A C1A C8A C7A 32.96(16)
C13A C1A C8A C7A 154.59(15)
C2A C1A C8A C7A -70.46(16)
C7A C8A C9A C10A -1.5(3)
C1A C8A C9A C10A 179.79(18)
C8A C9A C10A C11A 1.5(3)
C9A C10A C11A C12A 0.1(3)
C8A C7A C12A C11A 1.6(3)
C6A C7A C12A C11A -178.42(18)
C10A C11A C12A C7A -1.6(3)
O1A C1A C13A C14A 2.7(2)
C8A C1A C13A C14A -113.26(19)
C2A C1A C13A C14A 115.87(18)
O1A C1A C13A C18A -178.33(15)
C8A C1A C13A C18A 65.7(2)
C2A C1A C13A C18A -65.2(2)
C18A C13A C14A C15A -1.1(3)
C1A C13A C14A C15A 177.86(16)
C13A C14A C15A C16A 0.5(3)
C14A C15A C16A C17A 0.5(3)
C15A C16A C17A C18A -0.8(3)
C16A C17A C18A C13A 0.1(3)
C14A C13A C18A C17A 0.8(3)
C1A C13A C18A C17A -178.15(17)
O1A C6A C19A C24A 135.12(17)
C7A C6A C19A C24A -110.89(19)
C5A C6A C19A C24A 21.5(2)
O1A C6A C19A C20A -46.4(2)
C7A C6A C19A C20A 67.6(2)
C5A C6A C19A C20A -160.01(16)
C24A C19A C20A C21A -1.2(3)
C6A C19A C20A C21A -179.75(17)
C19A C20A C21A C22A 0.6(3)
C20A C21A C22A C23A 0.2(3)
C21A C22A C23A C24A -0.2(3)
C20A C19A C24A C23A 1.2(3)
C6A C19A C24A C23A 179.62(17)
C22A C23A C24A C19A -0.4(3)
C30A C25A C26A C27A -1.5(8)
N1A C25A C26A C27A -179.1(6)
C30A C25A C26A C31A 177.0(5)
N1A C25A C26A C31A -0.6(6)
C25A C26A C27A C28A 0.1(12)
C31A C26A C27A C28A -178.4(8)
C26A C27A C28A C29A 1.1(13)
C27A C28A C29A C30A -0.8(8)
C28A C29A C30A C25A -0.6(7)
C26A C25A C30A C29A 1.8(7)
N1A C25A C30A C29A 179.3(4)
C37A C32A C33A C34A 1.6(11)
N1A C32A C33A C34A -177.2(5)
C37A C32A C33A C38A -174.0(8)
N1A C32A C33A C38A 7.3(11)
C32A C33A C34A C35A -1.4(14)
C38A C33A C34A C35A 174.2(12)
C33A C34A C35A C36A 0(2)
C34A C35A C36A C37A 2(2)
C33A C32A C37A C36A -0.1(12)
N1A C32A C37A C36A 178.6(5)
C35A C36A C37A C32A -1.6(14)
O2A C3A N1A C4A -178.56(15)
C2A C3A N1A C4A 1.76(18)
O2A C3A N1A C32A -14.9(4)
C2A C3A N1A C32A 165.4(3)
O2A C3A N1A C25A 11.8(3)
C2A C3A N1A C25A -167.9(2)
O3A C4A N1A C3A 176.94(16)
C5A C4A N1A C3A -3.29(18)
O3A C4A N1A C32A 11.4(3)
C5A C4A N1A C32A -168.8(3)
O3A C4A N1A C25A -14.3(3)
C5A C4A N1A C25A 165.5(2)
C37A C32A N1A C3A -100.5(7)
C33A C32A N1A C3A 78.4(6)
C37A C32A N1A C4A 62.6(7)
C33A C32A N1A C4A -118.5(5)
C37A C32A N1A C25A -177.6(15)
C33A C32A N1A C25A 1.2(6)
C30A C25A N1A C3A 68.0(5)
C26A C25A N1A C3A -114.5(3)
C30A C25A N1A C4A -100.1(4)
C26A C25A N1A C4A 77.4(4)
C30A C25A N1A C32A -174.1(13)
C26A C25A N1A C32A 3.4(8)
C13A C1A O1A C6A -178.63(14)
C8A C1A O1A C6A -51.79(14)
C2A C1A O1A C6A 57.82(14)
C19A C6A O1A C1A 175.10(14)
C7A C6A O1A C1A 50.90(14)
C5A C6A O1A C1A -59.59(14)
O1B C1B C2B C3B -146.88(14)
C13B C1B C2B C3B 92.06(18)
C8B C1B C2B C3B -42.74(18)
O1B C1B C2B C5B -33.64(15)
C13B C1B C2B C5B -154.71(15)
C8B C1B C2B C5B 70.49(16)
C5B C2B C3B O2B -176.21(18)
C1B C2B C3B O2B -64.8(2)
C5B C2B C3B N1B 2.08(19)
C1B C2B C3B N1B 113.51(16)
O3B C4B C5B C2B -177.80(17)
N1B C4B C5B C2B 2.58(18)
O3B C4B C5B C6B 70.1(2)
N1B C4B C5B C6B -109.54(16)
C3B C2B C5B C4B -2.78(17)
C1B C2B C5B C4B -122.90(14)
C3B C2B C5B C6B 119.11(14)
C1B C2B C5B C6B -1.01(16)
C4B C5B C6B O1B 149.22(14)
C2B C5B C6B O1B 35.31(15)
C4B C5B C6B C19B -89.91(19)
C2B C5B C6B C19B 156.18(14)
C4B C5B C6B C7B 45.01(19)
C2B C5B C6B C7B -68.90(16)
O1B C6B C7B C12B 152.03(19)
C19B C6B C7B C12B 30.4(3)
C5B C6B C7B C12B -104.6(2)
O1B C6B C7B C8B -31.47(16)
C19B C6B C7B C8B -153.12(15)
C5B C6B C7B C8B 71.86(16)
C12B C7B C8B C9B 1.0(3)
C6B C7B C8B C9B -175.98(15)
C12B C7B C8B C1B 177.06(16)
C6B C7B C8B C1B 0.04(17)
O1B C1B C8B C9B -153.25(18)
C13B C1B C8B C9B -31.2(3)
C2B C1B C8B C9B 103.1(2)
O1B C1B C8B C7B 31.41(16)
C13B C1B C8B C7B 153.42(15)
C2B C1B C8B C7B -72.26(16)
C7B C8B C9B C10B -1.9(2)
C1B C8B C9B C10B -176.65(17)
C8B C9B C10B C11B 1.3(3)
C9B C10B C11B C12B 0.3(3)
C8B C7B C12B C11B 0.5(3)
C6B C7B C12B C11B 176.57(18)
C10B C11B C12B C7B -1.1(3)
O1B C1B C13B C14B 15.9(2)
C8B C1B C13B C14B -100.3(2)
C2B C1B C13B C14B 130.53(18)
O1B C1B C13B C18B -165.20(16)
C8B C1B C13B C18B 78.7(2)
C2B C1B C13B C18B -50.5(2)
C18B C13B C14B C15B -0.7(3)
C1B C13B C14B C15B 178.21(17)
C13B C14B C15B C16B 0.1(3)
C14B C15B C16B C17B 0.2(3)
C15B C16B C17B C18B 0.0(3)
C16B C17B C18B C13B -0.6(3)
C14B C13B C18B C17B 1.0(3)
C1B C13B C18B C17B -177.99(18)
O1B C6B C19B C20B -12.6(2)
C7B C6B C19B C20B 103.10(19)
C5B C6B C19B C20B -126.89(18)
O1B C6B C19B C24B 170.66(15)
C7B C6B C19B C24B -73.6(2)
C5B C6B C19B C24B 56.4(2)
C24B C19B C20B C21B 1.7(3)
C6B C19B C20B C21B -175.07(17)
C19B C20B C21B C22B -0.2(3)
C20B C21B C22B C23B -1.2(3)
C21B C22B C23B C24B 1.1(3)
C22B C23B C24B C19B 0.4(3)
C20B C19B C24B C23B -1.8(3)
C6B C19B C24B C23B 175.00(16)
C30B C25B C26B C27B 0.7(5)
N1B C25B C26B C27B -179.6(3)
C30B C25B C26B C31B -179.6(4)
N1B C25B C26B C31B 0.1(4)
C25B C26B C27B C28B -0.8(6)
C31B C26B C27B C28B 179.5(4)
C26B C27B C28B C29B 1.0(6)
C27B C28B C29B C30B -0.9(5)
C26B C25B C30B C29B -0.7(6)
N1B C25B C30B C29B 179.6(3)
C28B C29B C30B C25B 0.8(6)
C37B C32B C33B C34B -6(2)
N1B C32B C33B C34B -176.1(9)
C37B C32B C33B C38B 177.2(19)
N1B C32B C33B C38B 7(2)
C32B C33B C34B C35B 4(2)
C38B C33B C34B C35B -179.2(19)
C33B C34B C35B C36B -3(3)
C34B C35B C36B C37B 4(3)
C33B C32B C37B C36B 6(3)
N1B C32B C37B C36B 174.8(11)
C35B C36B C37B C32B -5(2)
O2B C3B N1B C4B 177.91(17)
C2B C3B N1B C4B -0.5(2)
O2B C3B N1B C32B -34.0(5)
C2B C3B N1B C32B 147.6(4)
O2B C3B N1B C25B 5.6(3)
C2B C3B N1B C25B -172.81(19)
O3B C4B N1B C3B 178.99(16)
C5B C4B N1B C3B -1.4(2)
O3B C4B N1B C32B 30.6(4)
C5B C4B N1B C32B -149.8(4)
O3B C4B N1B C25B -8.8(3)
C5B C4B N1B C25B 170.84(19)
C37B C32B N1B C3B -63.7(15)
C33B C32B N1B C3B 106.9(8)
C37B C32B N1B C4B 82.7(14)
C33B C32B N1B C4B -106.7(8)
C37B C32B N1B C25B -168.8(18)
C33B C32B N1B C25B 1.8(7)
C30B C25B N1B C3B 100.4(4)
C26B C25B N1B C3B -79.4(3)
C30B C25B N1B C4B -71.2(4)
C26B C25B N1B C4B 109.1(3)
C30B C25B N1B C32B -163.7(8)
C26B C25B N1B C32B 16.6(7)
C13B C1B O1B C6B -177.01(13)
C8B C1B O1B C6B -50.53(14)
C2B C1B O1B C6B 57.99(14)
C19B C6B O1B C1B 176.32(13)
C7B C6B O1B C1B 50.60(14)
C5B C6B O1B C1B -58.49(14)
O1C C1C C2C C3C -148.71(14)
C13C C1C C2C C3C 91.36(18)
C8C C1C C2C C3C -45.01(19)
O1C C1C C2C C5C -34.30(15)
C13C C1C C2C C5C -154.23(15)
C8C C1C C2C C5C 69.40(16)
C5C C2C C3C O2C -176.59(16)
C1C C2C C3C O2C -64.0(2)
C5C C2C C3C N1C 1.91(17)
C1C C2C C3C N1C 114.48(16)
O3C C4C C5C C2C -178.54(16)
N1C C4C C5C C2C 1.66(17)
O3C C4C C5C C6C 69.3(2)
N1C C4C C5C C6C -110.51(16)
C3C C2C C5C C4C -2.13(16)
C1C C2C C5C C4C -122.64(14)
C3C C2C C5C C6C 120.42(14)
C1C C2C C5C C6C -0.08(16)
C4C C5C C6C O1C 148.37(14)
C2C C5C C6C O1C 34.65(15)
C4C C5C C6C C19C -90.82(19)
C2C C5C C6C C19C 155.46(14)
C4C C5C C6C C7C 44.28(19)
C2C C5C C6C C7C -69.43(16)
O1C C6C C7C C12C 151.20(18)
C19C C6C C7C C12C 29.0(3)
C5C C6C C7C C12C -105.6(2)
O1C C6C C7C C8C -31.06(16)
C19C C6C C7C C8C -153.23(15)
C5C C6C C7C C8C 72.10(16)
C12C C7C C8C C9C -1.1(3)
C6C C7C C8C C9C -179.20(15)
C12C C7C C8C C1C 177.26(15)
C6C C7C C8C C1C -0.80(17)
O1C C1C C8C C9C -149.73(18)
C13C C1C C8C C9C -28.5(3)
C2C C1C C8C C9C 107.1(2)
O1C C1C C8C C7C 32.16(16)
C13C C1C C8C C7C 153.40(16)
C2C C1C C8C C7C -70.96(16)
C7C C8C C9C C10C -0.5(2)
C1C C8C C9C C10C -178.35(17)
C8C C9C C10C C11C 1.4(3)
C9C C10C C11C C12C -0.8(3)
C8C C7C C12C C11C 1.8(2)
C6C C7C C12C C11C 179.20(17)
C10C C11C C12C C7C -0.8(3)
O1C C1C C13C C18C -124.95(18)
C8C C1C C13C C18C 119.67(19)
C2C C1C C13C C18C -11.6(2)
O1C C1C C13C C14C 53.9(2)
C8C C1C C13C C14C -61.5(2)
C2C C1C C13C C14C 167.31(16)
C18C C13C C14C C15C 4.1(3)
C1C C13C C14C C15C -174.83(18)
C13C C14C C15C C16C -1.7(3)
C14C C15C C16C C17C -1.8(3)
C15C C16C C17C C18C 2.8(3)
C14C C13C C18C C17C -3.1(3)
C1C C13C C18C C17C 175.79(18)
C16C C17C C18C C13C -0.3(3)
O1C C6C C19C C20C -16.2(2)
C7C C6C C19C C20C 100.0(2)
C5C C6C C19C C20C -130.12(18)
O1C C6C C19C C24C 165.91(15)
C7C C6C C19C C24C -77.9(2)
C5C C6C C19C C24C 52.0(2)
C24C C19C C20C C21C 0.6(3)
C6C C19C C20C C21C -177.37(18)
C19C C20C C21C C22C -0.3(3)
C20C C21C C22C C23C -0.1(3)
C21C C22C C23C C24C 0.3(3)
C22C C23C C24C C19C -0.1(3)
C20C C19C C24C C23C -0.4(3)
C6C C19C C24C C23C 177.58(16)
C30C C25C C26C C27C 2.8(4)
N1C C25C C26C C27C -175.6(2)
C30C C25C C26C C31C -177.0(4)
N1C C25C C26C C31C 4.7(4)
C25C C26C C27C C28C -1.9(4)
C31C C26C C27C C28C 177.8(4)
C26C C27C C28C C29C 0.7(5)
C27C C28C C29C C30C -0.2(4)
C26C C25C C30C C29C -2.4(5)
N1C C25C C30C C29C 175.9(2)
C28C C29C C30C C25C 1.0(4)
C37C C32C C33C C34C -2(2)
N1C C32C C33C C34C 177.3(9)
C37C C32C C33C C38C -178.2(19)
N1C C32C C33C C38C 1.6(15)
C32C C33C C34C C35C 3(2)
C38C C33C C34C C35C 179.0(16)
C33C C34C C35C C36C -6(3)
C34C C35C C36C C37C 8(3)
C33C C32C C37C C36C 4(3)
N1C C32C C37C C36C -175.6(14)
C35C C36C C37C C32C -6(3)
O3C C4C N1C C3C 179.69(15)
C5C C4C N1C C3C -0.50(19)
O3C C4C N1C C32C 23.9(5)
C5C C4C N1C C32C -156.3(4)
O3C C4C N1C C25C -8.8(3)
C5C C4C N1C C25C 171.06(17)
O2C C3C N1C C4C 177.66(15)
C2C C3C N1C C4C -0.92(19)
O2C C3C N1C C32C -26.7(4)
C2C C3C N1C C32C 154.8(4)
O2C C3C N1C C25C 6.4(3)
C2C C3C N1C C25C -172.21(17)
C37C C32C N1C C4C 73.6(17)
C33C C32C N1C C4C -106.2(7)
C37C C32C N1C C3C -80.4(17)
C33C C32C N1C C3C 99.9(7)
C37C C32C N1C C25C 174(2)
C33C C32C N1C C25C -5.6(5)
C30C C25C N1C C4C -82.2(3)
C26C C25C N1C C4C 96.2(2)
C30C C25C N1C C3C 88.4(3)
C26C C25C N1C C3C -93.2(2)
C30C C25C N1C C32C -178.7(10)
C26C C25C N1C C32C -0.4(9)
C19C C6C O1C C1C 177.18(13)
C7C C6C O1C C1C 50.79(14)
C5C C6C O1C C1C -58.20(14)
C13C C1C O1C C6C -177.55(14)
C8C C1C O1C C6C -51.14(14)
C2C C1C O1C C6C 58.20(14)
